data_1010320
loop_
_publ_author_name
'Brasseur, H.'
'de Rassenfosse, A.'

_publ_section_title
;
 Structure cristalline des cyanures doubles de baryum a base de platine,
 de palladium et de nickel
;
_journal_coden_ASTM BSFMAU
_journal_name_full
;
 Bulletin de la Societe Francaise de Mineralogie
;
_journal_page_first 129
_journal_page_last 136
_journal_volume 61
_journal_year 1938
_chemical_formula_structural 'Ba Ni (C N)4 (H2 O)4'
_chemical_formula_sum 'C4 H8 Ba N4 Ni O4'
_chemical_name_systematic 'Barium tetracyanoniccolate tetrahydrate'
_space_group_IT_number 15
_symmetry_cell_setting monoclinic
_symmetry_space_group_name_Hall '-C 2yc'
_symmetry_space_group_name_H-M 'C 1 2/c 1'
_cell_angle_alpha 90
_cell_angle_beta 104.83
_cell_angle_gamma 90
_cell_formula_units_Z 4
_cell_length_a 11.71
_cell_length_b 13.48
_cell_length_c 6.63
_cell_volume 1011.7
_cod_original_formula_sum 'H8 Ba N4 Ni O4'
_cod_database_code 1010320

loop_
_symmetry_equiv_pos_as_xyz
x,y,z
-x,y,1/2-z
-x,-y,-z
x,-y,1/2+z
1/2+x,1/2+y,z
1/2-x,1/2+y,1/2-z
1/2-x,1/2-y,-z
1/2+x,1/2-y,1/2+z

loop_
_atom_site_label
_atom_site_type_symbol
_atom_site_symmetry_multiplicity
_atom_site_Wyckoff_symbol
_atom_site_fract_x
_atom_site_fract_y
_atom_site_fract_z
_atom_site_occupancy
_atom_site_attached_hydrogens
_atom_site_calc_flag
Ba1 Ba2+ 4 e 0. 0.367 0.25 1. 0 d
Ni1 Ni2+ 4 a 0. 0. 0. 1. 0 d
C1 C2+ 8 f 0.093 0.178 0.544 1. 0 d
C2 C2+ 8 f 0.213 0.078 0.094 1. 0 d
O1 O2- 8 f 0.146 0.308 0.988 1. 2 d
O2 O2- 8 f 0.442 0.058 0.837 1. 2 d
N1 N3- 8 . . . . 2 0 dum

loop_
_atom_type_symbol
_atom_type_oxidation_number
Ba2+ 2.000
Ni2+ 2.000
C2+ 2.000
O2- -2.000
N3- -3.000

loop_
_cod_related_entry_id
_cod_related_entry_database
_cod_related_entry_code
1 AMCSD 0017246
